data_2001829
loop_
_publ_author_name
'Meetsma, A.'
'ten Have, R.'
'Leusink, F. R.'
'van Leusen, A. M.'

_publ_contact_author
;
     Meetsma, Auke
     Crystal Structure Center
     Department of Chemical Physics
     University of Groningen
     Nijenborgh 4
     NL-9747 AG Groningen
     The Netherlands
;
_publ_section_title
;
 Structure of a tricyclo[3.2.1.0^2,7^]octene derivative: a double
 bridged central ring in an octahydrobenz[<i>g</i>]-3-nitroindole
;
_journal_issue 4
_journal_name_full 'Acta Crystallographica Section C'
_journal_page_first 826
_journal_page_last 828
_journal_paper_doi 10.1107/S0108270192011156
_journal_volume 49
_journal_year 1993
_chemical_formula_moiety 'C21 H22 N2 O2'
_chemical_formula_structural 'C21 H22 N2 O2'
_chemical_formula_sum 'C21 H22 N2 O2'
_chemical_formula_weight 334.42
_chemical_melting_point 189.5(5)
_chemical_name_systematic
;
 rac-1-methyl-3-nitro-{(1R,6S,8S)-6-phenyl-5,8-(tetramethylene)tricyclo
 [3.2.1.0^2.7^]oct-3-eno}[4,3-b]pyrrole
;
_space_group_IT_number 2
_symmetry_cell_setting triclinic
_symmetry_space_group_name_Hall '-P 1'
_symmetry_space_group_name_H-M 'P -1'
_audit_creation_method
;
     spawned by the program PLATON with option: TABLE ACC'
;
_cell_angle_alpha 109.638(4)
_cell_angle_beta 100.339(6)
_cell_angle_gamma 97.756(6)
_cell_formula_units_Z 2
_cell_length_a 7.7990(10)
_cell_length_b 9.8720(10)
_cell_length_c 11.7700(10)
_cell_measurement_reflns_used 22
_cell_measurement_temperature 130
_cell_measurement_theta_max 18.97
_cell_measurement_theta_min 15.54
_cell_volume 820.77(16)
_computing_cell_refinement 'CAD-4 version 5.0, SET4 (de Boer & Duisenberg, 1984)'
_computing_data_collection 'CAD-4 version 5.0 (Enraf-Nonius, 1988)'
_computing_data_reduction 'EUCLID (Spek, 1982)'
_computing_molecular_graphics 'PLUTO92 (Meetsma, 1992)'
_computing_publication_material 'PLATON92 (Spek, 1992)'
_computing_structure_refinement 'XTAL_CRYLSQ (Olthof-Hazekamp, 1990)'
_computing_structure_solution 'SHELXS (Sheldrick, 1990)'
_diffrn_ambient_temperature 130
_diffrn_measurement_device
;
      Enraf-Nonius CAD-4F single-crystal diffractometer
;
_diffrn_measurement_method ' \w/2\q'
_diffrn_radiation_monochromator 'perpendicular mounted graphite'
_diffrn_radiation_source 'fine focus Philips Mo tube'
_diffrn_radiation_type 'Mo K\a'
_diffrn_radiation_wavelength 0.71073
_diffrn_reflns_av_R_equivalents 0.018
_diffrn_reflns_av_sigmaI/netI 0.022
_diffrn_reflns_limit_h_max 9
_diffrn_reflns_limit_h_min -9
_diffrn_reflns_limit_k_max 12
_diffrn_reflns_limit_k_min -12
_diffrn_reflns_limit_l_max 15
_diffrn_reflns_limit_l_min -1
_diffrn_reflns_number 4098
_diffrn_reflns_reduction_process
;The intensity data were corrected for Lorentz and polarization effects
and
 scale variation but an absorption correction was judged not to be necessary
 in view of the small observed variation in intensity of a 360 \% \y-scan of a
 close-to-axial reflection (-2,0,2).
The variance \s^2^(I) was calculated on
 the basis of counting statistics plus the term (PI)^2^, where P (= 0.021) is
 the instability constant as
derived from the excess variance in the reference
 reflections (McCandlish, Stout & Andrews, 1975). Equivalent reflections were
 averaged and stated observed
if satisfying the criterion I >= 2.5\s(I).
;
_diffrn_reflns_theta_max 27.00
_diffrn_reflns_theta_min 1.00
_diffrn_standards_decay_% 0.9
_diffrn_standards_interval_time 180
_diffrn_standards_number 3
_exptl_absorpt_coefficient_mu 0.82
_exptl_crystal_colour yellow
_exptl_crystal_density_diffrn 1.353
_exptl_crystal_description parallelepiped
_exptl_crystal_F_000 356
_exptl_crystal_size_max 0.50
_exptl_crystal_size_mid 0.40
_exptl_crystal_size_min 0.38
_refine_diff_density_max 0.443
_refine_diff_density_min -0.392
_refine_ls_abs_structure_details
;
 ?
;
_refine_ls_goodness_of_fit_all 0.725
_refine_ls_goodness_of_fit_obs 0.751
_refine_ls_hydrogen_treatment refall
_refine_ls_matrix_type full
_refine_ls_number_parameters 315
_refine_ls_number_reflns 3265
_refine_ls_R_factor_all 0.051
_refine_ls_R_factor_obs 0.048
_refine_ls_shift/esd_max 0.3840
_refine_ls_shift/esd_mean 0.02455
_refine_ls_structure_factor_coef F~o~
_refine_ls_weighting_details 'w = 1/[\s^2^(F)]'
_refine_ls_weighting_scheme calc
_refine_ls_wR_factor_all 0.059
_refine_ls_wR_factor_obs 0.058
_reflns_number_observed 3265
_reflns_number_total 3569
_reflns_observed_criterion I>2.5\s(I)
_cod_data_source_file ab1037.cif
_cod_data_source_block CP193
_cod_depositor_comments
;
 Removing duplicate lines from the aniso value loop.

 Antanas Vaitkus,
 2018-05-24

The following automatic conversions were performed:
'_symmetry_cell_setting' value 'Triclinic' changed to 'triclinic'
according to '/home/saulius/struct/CIF-dictionaries/cif_core.dic'
dictionary named 'cif_core.dic' version 2.4.1 from 2010-06-29.

Automatic conversion script
Id: cif_fix_enum 1527 2010-12-29 10:47:43Z saulius 

The following automatic conversions were performed:

'_chemical_melting_point' value '189:190' was changed to '189.5(5)' -
the average value was taken and precision was estimated.

Automatic conversion script
Id: cif_fix_values 1646 2011-03-28 12:23:43Z adriana 

The following automatic conversions were performed:

'_chemical_melting_point' value '189:190' was changed to '189.5(5)' -
the average value was taken and precision was
estimated.

'_symmetry_cell_setting' value 'Triclinic' changed to
'triclinic' according to
/home/saulius/struct/CIF-dictionaries/cif_core.dic dictionary named
'cif_core.dic' version 2.4.1 from 2010-06-29.

Automatic conversion script
Id: cif_fix_values 1715 2011-07-08 13:25:40Z adriana 

The following automatic conversions were performed:

'_refine_ls_weighting_scheme' value 'calc w = 1/[\s^2^(F)]' was
changed to 'calc'. New tag '_refine_ls_weighting_details' was
created. The value of the new tag was set to 'w = 1/[\s^2^(F)]'.

Automatic conversion script
Id: cif_fix_values 3143 2015-03-26 13:38:13Z robertas 
;
_cod_original_cell_volume 820.77(15)
_cod_database_code 2001829

loop_
_symmetry_equiv_pos_as_xyz
X,Y,Z
-X,-Y,-Z

loop_
_atom_site_aniso_label
_atom_site_aniso_U_11
_atom_site_aniso_U_22
_atom_site_aniso_U_33
_atom_site_aniso_U_12
_atom_site_aniso_U_13
_atom_site_aniso_U_23
O1 .0218(8) .0329(9) .0179(8) .0097(7) .0010(6) .0118(7)
O2 .0126(8) .0293(9) .0273(9) .0005(6) .0030(6) .0091(7)
N1 .0115(8) .0139(8) .0129(8) .0027(6) .0058(6) .0054(7)
N2 .0149(9) .0166(9) .0164(9) .0060(7) .0030(7) .0035(7)
C1 .0095(9) .0131(9) .0111(9) .0024(7) .0050(7) .0042(7)
C2 .0103(9) .0158(10) .0138(10) .0022(7) .0040(7) .0049(8)
C3 .0122(10) .0174(10) .0154(10) .0031(8) .0023(8) .0050(8)
C4 .0161(10) .0185(11) .0225(11) .0062(8) .0031(8) .0081(9)
C5 .0171(10) .0156(10) .0165(10) .0050(8) .0059(8) .0070(8)
C6 .0132(10) .0122(9) .0132(9) .0026(7) .0050(7) .0039(8)
C7 .0132(10) .0138(10) .0175(10) .0005(8) .0056(8) .0062(8)
C8 .0102(10) .0174(10) .0154(10) -.0005(8) .0034(8) .0064(8)
C9 .0126(10) .0136(9) .0128(9) .0028(7) .0045(7) .0034(8)
C10 .0111(9) .0131(9) .0115(9) .0024(7) .0055(7) .0044(7)
C11 .0150(10) .0163(10) .0126(9) .0053(8) .0046(8) .0058(8)
C12 .0123(10) .0147(9) .0131(9) .0040(7) .0028(7) .0034(8)
C13 .0120(9) .0161(10) .0151(10) .0019(8) .0065(8) .0063(8)
C14 .0105(9) .0141(10) .0119(9) .0035(7) .0060(7) .0050(7)
C15 .0142(9) .0163(10) .0102(9) .0054(8) .0072(7) .0061(8)
C16 .0167(10) .0177(10) .0118(9) .0050(8) .0041(8) .0052(8)
C17 .0257(12) .0167(11) .0144(10) .0041(9) .0066(9) .0050(8)
C18 .0308(12) .0196(11) .0180(11) .0133(9) .0137(9) .0099(9)
C19 .0203(11) .0282(12) .0202(11) .0138(9) .0107(9) .0129(9)
C20 .0137(10) .0218(11) .0160(10) .0053(8) .0067(8) .0081(8)
C21 .0124(10) .0218(11) .0202(11) .0024(8) .0078(8) .0110(9)

loop_
_atom_site_label
_atom_site_fract_x
_atom_site_fract_y
_atom_site_fract_z
_atom_site_U_iso_or_equiv
_atom_site_thermal_displace_type
O1 .3808(2) .26541(19) .73573(15) .0237(5) Uani
O2 .4879(2) .35510(19) .61094(16) .0241(5) Uani
N1 -.0981(2) .15941(19) .48367(16) .0123(5) Uani
N2 .3615(2) .2939(2) .64030(17) .0165(5) Uani
C1 -.1276(2) .2232(2) .27936(18) .0110(5) Uani
C2 -.3266(3) .1554(2) .23197(19) .0134(6) Uani
C3 -.4151(3) .1863(2) .1192(2) .0154(6) Uani
C4 -.3859(3) .3514(2) .1480(2) .0188(6) Uani
C5 -.1871(3) .4198(2) .1867(2) .0157(6) Uani
C6 -.0866(3) .3896(2) .29776(19) .0128(5) Uani
C7 .1114(3) .4243(2) .30673(19) .0147(6) Uani
C8 .2286(3) .3512(2) .37667(19) .0145(6) Uani
C9 .1400(3) .2782(2) .44716(19) .0132(5) Uani
C10 -.0382(3) .2170(2) .40122(18) .0116(5) Uani
C11 .0408(3) .1827(2) .58036(19) .0141(6) Uani
C12 .1898(3) .2550(2) .55985(19) .0137(5) Uani
C13 .1588(3) .2827(2) .23474(19) .0139(6) Uani
C14 -.0069(3) .1609(2) .18688(18) .0116(5) Uani
C15 .0266(3) .0083(2) .17048(18) .0124(5) Uani
C16 -.1101(3) -.1160(2) .10616(19) .0152(6) Uani
C17 -.0812(3) -.2570(2) .0858(2) .0189(6) Uani
C18 .0888(3) -.2769(2) .1278(2) .0201(7) Uani
C19 .2269(3) -.1548(3) .1904(2) .0202(7) Uani
C20 .1961(3) -.0138(2) .2125(2) .0163(6) Uani
C21 -.2797(3) .0923(2) .4781(2) .0169(6) Uani
H2 -.349(3) .047(3) .212(2) .016(6) Uiso
H2' -.380(4) .205(3) .305(3) .026(7) Uiso
H3 -.547(4) .147(3) .096(2) .020(6) Uiso
H3' -.372(4) .143(3) .047(3) .030(8) Uiso
H4 -.441(3) .369(3) .070(2) .020(6) Uiso
H4' -.447(4) .406(3) .229(3) .035(8) Uiso
H5 -.161(3) .534(3) .211(2) .021(7) Uiso
H5' -.138(4) .379(3) .115(3) .025(7) Uiso
H6 -.114(4) .443(3) .374(3) .026(7) Uiso
H7 .160(3) .520(3) .310(2) .014(6) Uiso
H8 .351(3) .396(3) .406(2) .013(6) Uiso
H11 .031(3) .145(3) .643(2) .018(6) Uiso
H13 .240(4) .277(3) .175(3) .026(7) Uiso
H14 -.069(3) .156(2) .106(2) .005(5) Uiso
H16 -.227(4) -.107(3) .070(3) .029(7) Uiso
H17 -.173(3) -.341(3) .040(2) .017(6) Uiso
H18 .111(4) -.374(3) .120(2) .021(7) Uiso
H19 .348(4) -.170(3) .215(3) .026(7) Uiso
H20 .292(3) .070(3) .256(2) .017(6) Uiso
H21 -.344(4) .171(3) .494(3) .024(7) Uiso
H21' -.342(4) .010(3) .395(3) .025(7) Uiso
H21" -.272(4) .051(3) .547(3) .028(7) Uiso

loop_
_geom_angle_atom_site_label_1
_geom_angle_atom_site_label_2
_geom_angle_atom_site_label_3
_geom_angle_site_symmetry_1
_geom_angle_site_symmetry_2
_geom_angle_site_symmetry_3
_geom_angle
_geom_angle_publ_flag
C10 N1 C11 . . . 108.97(17) no
C2 C1 C6 . . . 112.05(16) no
C2 C1 C10 . . . 116.16(17) no
C2 C1 C14 . . . 115.82(17) no
C6 C1 C10 . . . 105.20(16) no
C6 C1 C14 . . . 100.58(15) no
C10 C1 C14 . . . 105.39(15) no
C1 C6 C5 . . . 112.55(17) no
C1 C6 C7 . . . 104.03(17) yes
C5 C6 C7 . . . 108.93(18) yes
C6 C7 C8 . . . 116.84(18) yes
C6 C7 C13 . . . 106.64(18) yes
C8 C7 C13 . . . 60.80(14) yes
C7 C8 C9 . . . 115.3(2) yes
C7 C8 C13 . . . 58.79(14) yes
C9 C8 C13 . . . 115.76(18) yes
C8 C9 C10 . . . 117.65(19) yes
C8 C9 C12 . . . 136.3(2) yes
N1 C10 C1 . . . 133.52(19) no
C1 C10 C9 . . . 117.72(18) no
N1 C11 C12 . . . 107.50(18) no
N2 C12 C9 . . . 127.8(2) no
N2 C12 C11 . . . 123.44(19) no
C9 C12 C11 . . . 108.8(2) no
C7 C13 C8 . . . 60.41(14) no
C7 C13 C14 . . . 108.68(19) no
C8 C13 C14 . . . 115.60(18) no
C1 C14 C13 . . . 102.76(16) no
C1 C14 C15 . . . 116.83(17) no
C13 C14 C15 . . . 115.23(19) no
C1 C6 H6 . . . 107.2(19) no
C5 C6 H6 . . . 112.7(19) no
C7 C6 H6 . . . 111.2(19) no
C6 C7 H7 . . . 116.4(15) no
C8 C7 H7 . . . 118.5(14) no
C13 C7 H7 . . . 126.1(14) no
C7 C8 H8 . . . 116.3(18) no
C9 C8 H8 . . . 120.2(15) no
C13 C8 H8 . . . 115.7(13) no
C7 C13 H13 . . . 122.6(18) no
C8 C13 H13 . . . 122.9(18) no
C14 C13 H13 . . . 115.1(18) no
C1 C14 H14 . . . 106.1(14) no
C13 C14 H14 . . . 108.6(13) no
C15 C14 H14 . . . 106.7(13) no

loop_
_geom_bond_atom_site_label_1
_geom_bond_atom_site_label_2
_geom_bond_site_symmetry_1
_geom_bond_site_symmetry_2
_geom_bond_distance
_geom_bond_publ_flag
O1 N2 . . 1.235(3) yes
O2 N2 . . 1.248(3) yes
N1 C10 . . 1.395(3) yes
N1 C11 . . 1.355(3) yes
N1 C21 . . 1.461(3) yes
N2 C12 . . 1.414(3) yes
C1 C2 . . 1.525(3) no
C1 C6 . . 1.563(3) no
C1 C10 . . 1.503(3) no
C1 C14 . . 1.588(3) no
C2 C3 . . 1.527(3) no
C3 C4 . . 1.524(3) no
C4 C5 . . 1.525(3) no
C5 C6 . . 1.539(3) yes
C6 C7 . . 1.512(3) yes
C7 C8 . . 1.530(3) yes
C7 C13 . . 1.505(3) yes
C8 C9 . . 1.469(3) yes
C8 C13 . . 1.536(3) yes
C9 C10 . . 1.369(3) no
C9 C12 . . 1.416(3) no
C11 C12 . . 1.382(3) no
C13 C14 . . 1.516(3) no
C14 C15 . . 1.518(3) no
C15 C16 . . 1.396(3) no
C15 C20 . . 1.398(3) no
C16 C17 . . 1.388(3) no
C17 C18 . . 1.393(3) no
C18 C19 . . 1.387(3) no
C19 C20 . . 1.390(4) no
C2 H2 . . 1.00(3) no
C2 H2' . . 1.03(3) no
C3 H3 . . 1.00(3) no
C3 H3' . . .96(3) no
C4 H4 . . 1.02(2) no
C4 H4' . . 1.15(3) no
C5 H5 . . 1.05(3) no
C5 H5' . . .97(3) no
C6 H6 . . .95(3) no
C7 H7 . . .95(3) no
C8 H8 . . .94(2) no
C11 H11 . . .94(3) no
C13 H13 . . 1.02(3) no
C14 H14 . . .97(2) no
C16 H16 . . .96(3) no
C17 H17 . . .94(3) no
C18 H18 . . .97(3) no
C19 H19 . . .98(3) no
C20 H20 . . .96(3) no
C21 H21 . . .97(3) no
C21 H21' . . 1.02(3) no
C21 H21" . . 1.02(3) no

loop_
_geom_torsion_atom_site_label_1
_geom_torsion_atom_site_label_2
_geom_torsion_atom_site_label_3
_geom_torsion_atom_site_label_4
_geom_torsion_site_symmetry_1
_geom_torsion_site_symmetry_2
_geom_torsion_site_symmetry_3
_geom_torsion_site_symmetry_4
_geom_torsion
_geom_torsion_publ_flag
C11 N1 C10 C9 . . . . -.5(2) no
C21 N1 C10 C9 . . . . 175.7(2) no
C10 N1 C11 C12 . . . . -.1(2) no
C11 N1 C10 C1 . . . . 179.3(2) no
C21 N1 C10 C1 . . . . -4.5(4) no
O2 N2 C12 C11 . . . . 177.9(2) no
O1 N2 C12 C9 . . . . 179.8(2) no
O1 N2 C12 C11 . . . . -1.7(3) no
O2 N2 C12 C9 . . . . -.7(3) no
C2 C1 C6 C7 . . . . -163.80(16) no
C6 C1 C10 C9 . . . . -54.8(2) no
C2 C1 C6 C5 . . . . -46.0(2) no
C6 C1 C10 N1 . . . . 125.4(2) no
C2 C1 C14 C15 . . . . -73.8(2) no
C6 C1 C14 C13 . . . . 38.09(18) no
C6 C1 C14 C15 . . . . 165.28(17) no
C10 C1 C14 C13 . . . . -71.06(19) no
C10 C1 C6 C5 . . . . -173.12(18) no
C10 C1 C6 C7 . . . . 69.12(19) no
C14 C1 C6 C5 . . . . 77.6(2) no
C14 C1 C6 C7 . . . . -40.18(18) no
C2 C1 C10 N1 . . . . .9(3) no
C2 C1 C10 C9 . . . . -179.33(19) no
C14 C1 C10 C9 . . . . 51.0(2) no
C2 C1 C14 C13 . . . . 159.06(17) no
C14 C1 C10 N1 . . . . -128.8(2) no
C10 C1 C14 C15 . . . . 56.1(2) no
C6 C1 C2 C3 . . . . 50.0(2) no
C1 C2 C3 C4 . . . . -56.6(2) no
C4 C5 C6 C1 . . . . 49.9(2) no
C4 C5 C6 C7 . . . . 164.76(18) no
C1 C6 C7 C13 . . . . 27.3(2) yes
C1 C6 C7 C8 . . . . -37.9(2) yes
C5 C6 C7 C8 . . . . -158.16(18) yes
C5 C6 C7 C13 . . . . -93.0(2) yes
C6 C7 C13 C8 . . . . -111.88(19) yes
C8 C7 C13 C14 . . . . 109.42(19) yes
C13 C7 C8 C9 . . . . -106.0(2) yes
C6 C7 C8 C9 . . . . -11.1(3) yes
C6 C7 C13 C14 . . . . -2.5(2) yes
C6 C7 C8 C13 . . . . 94.9(2) yes
C9 C8 C13 C14 . . . . 7.3(3) yes
C9 C8 C13 C7 . . . . 105.2(2) yes
C7 C8 C13 C14 . . . . -97.8(2) yes
C7 C8 C9 C12 . . . . -145.8(3) yes
C13 C8 C9 C10 . . . . -34.1(3) yes
C7 C8 C9 C10 . . . . 31.8(3) yes
C13 C8 C9 C12 . . . . 148.3(3) yes
C8 C9 C10 N1 . . . . -177.46(18) no
C10 C9 C12 C11 . . . . -.9(2) no
C8 C9 C12 C11 . . . . 176.9(2) no
C10 C9 C12 N2 . . . . 177.8(2) no
C12 C9 C10 N1 . . . . .8(2) no
C12 C9 C10 C1 . . . . -178.99(18) no
C8 C9 C10 C1 . . . . 2.7(3) no
C8 C9 C12 N2 . . . . -4.4(4) no
N1 C11 C12 N2 . . . . -178.2(2) no
N1 C11 C12 C9 . . . . .6(2) no
C7 C13 C14 C1 . . . . -22.8(2) no
C7 C13 C14 C15 . . . . -150.97(17) no
C8 C13 C14 C1 . . . . 42.6(2) no
C8 C13 C14 C15 . . . . -85.6(2) no
C1 C14 C15 C16 . . . . 71.1(2) no
C1 C14 C15 C20 . . . . -112.6(2) no
C13 C14 C15 C16 . . . . -168.13(19) no
C13 C14 C15 C20 . . . . 8.2(3) no
